data_1566956
loop_
_publ_author_name
'Sandvo\&s, Alexander'
'Maag, Henning'
'Daniliuc, Constantin G.'
'Schollmeyer, Dieter'
'Wahl, Johannes M.'

_publ_section_title
;
 Dynamic kinetic resolution of transient hemiketals: a strategy for the
 desymmetrisation of prochiral oxetanols
;
_journal_name_full 'Chemical Science'
_journal_paper_doi 10.1039/D2SC01547A
_journal_year 2022
_chemical_formula_sum 'C15 H12 F3 N O4'
_chemical_formula_weight 327.26
_space_group_crystal_system orthorhombic
_space_group_IT_number 61
_space_group_name_Hall '-P 2ac 2ab'
_space_group_name_H-M_alt 'P b c a'
_atom_sites_solution_hydrogens mixed
_audit_creation_method 'APEX3 v2016.1-0'
_audit_update_record
;
2021-12-21 deposited with the CCDC.	2022-05-11 downloaded from the CCDC.
;
_cell_angle_alpha 90
_cell_angle_beta 90
_cell_angle_gamma 90
_cell_formula_units_Z 8
_cell_length_a 13.5889(3)
_cell_length_b 9.9317(2)
_cell_length_c 20.9678(4)
_cell_measurement_reflns_used 9928
_cell_measurement_temperature 100.(2)
_cell_measurement_theta_max 68.3384
_cell_measurement_theta_min 4.2170
_cell_volume 2829.83(10)
_computing_cell_refinement 'SAINT V8.37A (Bruker AXS Inc., 2015)'
_computing_data_collection
;

APEX3 v2016.1-0 (Bruker AXS Inc., 2016)
;
_computing_data_reduction 'SAINT V8.37A (Bruker AXS Inc., 2015)'
_computing_molecular_graphics 'XP (Sheldrick, 2014)'
_computing_publication_material 'SHELXL-2014/7 (Sheldrick, 2014)'
_computing_structure_refinement 'SHELXL-2014/7 (Sheldrick, 2014)'
_computing_structure_solution 'SHELXL-2014/7 (Sheldrick, 2014)'
_diffrn_ambient_temperature 100.(2)
_diffrn_detector_area_resol_mean 7.3910
_diffrn_measured_fraction_theta_full 0.994
_diffrn_measured_fraction_theta_max 0.994
_diffrn_measurement_device_type 'Bruker D8 Venture PHOTON 100 CMOS'
_diffrn_measurement_method 'omega and phi scans'
_diffrn_radiation_monochromator 'MX mirror'
_diffrn_radiation_type 'Cu K\a'
_diffrn_radiation_wavelength 1.54178
_diffrn_reflns_av_R_equivalents 0.0526
_diffrn_reflns_av_unetI/netI 0.0399
_diffrn_reflns_limit_h_max 16
_diffrn_reflns_limit_h_min -16
_diffrn_reflns_limit_k_max 11
_diffrn_reflns_limit_k_min -11
_diffrn_reflns_limit_l_max 25
_diffrn_reflns_limit_l_min -25
_diffrn_reflns_number 22240
_diffrn_reflns_theta_full 68.36
_diffrn_reflns_theta_max 68.36
_diffrn_reflns_theta_min 4.22
_diffrn_source 'Cu ImS'
_diffrn_source_type 'micro focus tube'
_exptl_absorpt_coefficient_mu 1.198
_exptl_absorpt_correction_T_max 0.93
_exptl_absorpt_correction_T_min 0.70
_exptl_absorpt_correction_type multi-scan
_exptl_absorpt_process_details
;
Bruker AXS (2014). SADABS, Version 2014/5, Bruker AXS Inc., Madison, Wisconsin,
USA.
;
_exptl_crystal_colour colourless
_exptl_crystal_density_diffrn 1.536
_exptl_crystal_density_method 'not measured'
_exptl_crystal_description needle
_exptl_crystal_F_000 1344
_exptl_crystal_size_max 0.334
_exptl_crystal_size_mid 0.101
_exptl_crystal_size_min 0.058
_refine_diff_density_max 0.275
_refine_diff_density_min -0.272
_refine_ls_extinction_method none
_refine_ls_goodness_of_fit_ref 1.044
_refine_ls_hydrogen_treatment mixed
_refine_ls_matrix_type full
_refine_ls_number_parameters 212
_refine_ls_number_reflns 2578
_refine_ls_number_restraints 0
_refine_ls_restrained_S_all 1.044
_refine_ls_R_factor_all 0.0382
_refine_ls_R_factor_gt 0.0338
_refine_ls_shift/su_max 0.001
_refine_ls_shift/su_mean 0.000
_refine_ls_structure_factor_coef Fsqd
_refine_ls_weighting_details 'w=1/[\s^2^(Fo^2^)+(0.0317P)^2^+1.4456P] where P=(Fo^2^+2Fc^2^)/3'
_refine_ls_weighting_scheme calc
_refine_ls_wR_factor_gt 0.0801
_refine_ls_wR_factor_ref 0.0827
_reflns_number_gt 2349
_reflns_number_total 2578
_reflns_threshold_expression 'I > 2\s(I)'
_cod_data_source_file d2sc01547a2.cif
_cod_data_source_block wie9750
_cod_database_code 1566956

loop_
_space_group_symop_operation_xyz
'x, y, z'
'-x+1/2, -y, z+1/2'
'-x, y+1/2, -z+1/2'
'x+1/2, -y+1/2, -z'
'-x, -y, -z'
'x-1/2, y, -z-1/2'
'x, -y-1/2, z-1/2'
'-x-1/2, y-1/2, z'

loop_
_atom_site_type_symbol
_atom_site_label
_atom_site_fract_x
_atom_site_fract_y
_atom_site_fract_z
_atom_site_U_iso_or_equiv
_atom_site_adp_type
_atom_site_calc_flag
_atom_site_refinement_flags_adp
_atom_site_refinement_flags_occupancy
_atom_site_refinement_flags_posn
_atom_site_occupancy
_atom_site_disorder_assembly
_atom_site_disorder_group
C C1 0.57497(10) 0.64451(13) 0.64723(6) 0.0166(3) Uani d . . . 1 . .
O O1 0.57958(7) 0.68339(9) 0.71167(4) 0.0166(2) Uani d . . . 1 . .
O O2 0.63916(7) 0.71685(11) 0.60836(5) 0.0208(2) Uani d . . . 1 . .
H H2 0.6326(14) 0.797(2) 0.6162(9) 0.032(5) Uiso d . . . 1 . .
C C2 0.46821(11) 0.67967(14) 0.62852(7) 0.0212(3) Uani d . . . 1 . .
F F1 0.40243(6) 0.62316(9) 0.66759(4) 0.0261(2) Uani d . . . 1 . .
F F2 0.45363(7) 0.81270(9) 0.63010(5) 0.0312(2) Uani d . . . 1 . .
F F3 0.44795(7) 0.63852(9) 0.56923(4) 0.0293(2) Uani d . . . 1 . .
C C3 0.67807(10) 0.68572(14) 0.73815(7) 0.0189(3) Uani d . . . 1 . .
H H3A 0.7161 0.7615 0.7199 0.023 Uiso calc U . R 1 . .
H H3B 0.7128 0.6007 0.7282 0.023 Uiso calc U . R 1 . .
C C11 0.66816(9) 0.70232(14) 0.80896(7) 0.0171(3) Uani d . . . 1 . .
C C12 0.68879(10) 0.82477(14) 0.83785(7) 0.0218(3) Uani d . . . 1 . .
H H12 0.7103 0.8986 0.8127 0.026 Uiso calc U . R 1 . .
C C13 0.67813(11) 0.84015(15) 0.90339(8) 0.0263(3) Uani d . . . 1 . .
H H13 0.6928 0.9242 0.9228 0.032 Uiso calc U . R 1 . .
C C14 0.64618(11) 0.73321(16) 0.94041(7) 0.0255(3) Uani d . . . 1 . .
H H14 0.6386 0.7438 0.9852 0.031 Uiso calc U . R 1 . .
C C15 0.62528(11) 0.61027(15) 0.91174(7) 0.0241(3) Uani d . . . 1 . .
H H15 0.6033 0.5366 0.9369 0.029 Uiso calc U . R 1 . .
C C16 0.63647(10) 0.59522(14) 0.84656(7) 0.0202(3) Uani d . . . 1 . .
H H16 0.6224 0.5109 0.8272 0.024 Uiso calc U . R 1 . .
C C21 0.59309(9) 0.49448(13) 0.63707(6) 0.0155(3) Uani d . . . 1 . .
C C22 0.56702(9) 0.40314(14) 0.68465(6) 0.0167(3) Uani d . . . 1 . .
H H22 0.5398 0.4349 0.7236 0.02 Uiso calc U . R 1 . .
C C23 0.58061(10) 0.26624(14) 0.67541(7) 0.0172(3) Uani d . . . 1 . .
H H23 0.5647 0.2034 0.708 0.021 Uiso calc U . R 1 . .
C C24 0.61794(10) 0.22361(13) 0.61743(7) 0.0171(3) Uani d . . . 1 . .
C C25 0.64305(10) 0.31139(14) 0.56880(7) 0.0189(3) Uani d . . . 1 . .
H H25 0.668 0.2788 0.5294 0.023 Uiso calc U . R 1 . .
C C26 0.63080(10) 0.44805(14) 0.57922(7) 0.0186(3) Uani d . . . 1 . .
H H26 0.6482 0.5105 0.5468 0.022 Uiso calc U . R 1 . .
N N1 0.63076(9) 0.07872(12) 0.60657(6) 0.0212(3) Uani d . . . 1 . .
O O3 0.62895(8) 0.00250(10) 0.65297(5) 0.0275(3) Uani d . . . 1 . .
O O4 0.64296(8) 0.03868(11) 0.55170(5) 0.0308(3) Uani d . . . 1 . .

loop_
_atom_site_aniso_label
_atom_site_aniso_U_11
_atom_site_aniso_U_22
_atom_site_aniso_U_33
_atom_site_aniso_U_12
_atom_site_aniso_U_13
_atom_site_aniso_U_23
C1 0.0182(6) 0.0147(7) 0.0169(6) -0.0004(5) 0.0008(5) -0.0001(5)
O1 0.0138(4) 0.0168(5) 0.0192(5) 0.0006(4) -0.0001(4) -0.0030(4)
O2 0.0269(5) 0.0124(5) 0.0232(5) -0.0024(4) 0.0054(4) 0.0006(4)
C2 0.0228(7) 0.0166(7) 0.0241(7) 0.0035(6) -0.0029(6) -0.0021(6)
F1 0.0153(4) 0.0273(5) 0.0356(5) 0.0015(3) -0.0004(3) -0.0030(4)
F2 0.0314(5) 0.0160(4) 0.0463(6) 0.0096(4) -0.0079(4) -0.0019(4)
F3 0.0322(5) 0.0291(5) 0.0267(5) 0.0066(4) -0.0117(4) -0.0044(4)
C3 0.0125(6) 0.0202(7) 0.0241(7) -0.0015(5) 0.0001(5) -0.0017(5)
C11 0.0102(6) 0.0178(7) 0.0233(7) 0.0020(5) -0.0008(5) -0.0010(5)
C12 0.0211(7) 0.0175(7) 0.0268(7) -0.0026(6) -0.0007(6) -0.0003(6)
C13 0.0277(8) 0.0223(7) 0.0290(8) -0.0011(6) -0.0033(6) -0.0074(6)
C14 0.0229(7) 0.0322(8) 0.0213(7) 0.0022(6) -0.0019(6) -0.0024(6)
C15 0.0219(7) 0.0252(8) 0.0251(7) 0.0004(6) -0.0017(6) 0.0058(6)
C16 0.0179(7) 0.0163(7) 0.0264(7) -0.0002(5) -0.0025(5) -0.0004(5)
C21 0.0113(6) 0.0145(7) 0.0208(6) 0.0002(5) -0.0015(5) -0.0003(5)
C22 0.0138(6) 0.0164(7) 0.0199(7) -0.0006(5) 0.0001(5) -0.0010(5)
C23 0.0143(6) 0.0153(7) 0.0220(7) -0.0019(5) -0.0018(5) 0.0013(5)
C24 0.0134(6) 0.0127(6) 0.0253(7) 0.0006(5) -0.0041(5) -0.0028(5)
C25 0.0167(6) 0.0200(7) 0.0201(7) 0.0020(5) -0.0002(5) -0.0034(5)
C26 0.0184(6) 0.0172(7) 0.0203(7) 0.0000(5) 0.0003(5) 0.0009(5)
N1 0.0194(6) 0.0159(6) 0.0284(7) 0.0016(5) -0.0043(5) -0.0040(5)
O3 0.0335(6) 0.0142(5) 0.0348(6) 0.0006(4) -0.0017(4) 0.0021(4)
O4 0.0398(6) 0.0221(6) 0.0304(6) 0.0054(4) -0.0047(5) -0.0105(5)

loop_
_atom_type_symbol
_atom_type_description
_atom_type_scat_dispersion_real
_atom_type_scat_dispersion_imag
_atom_type_scat_source
C C 0.0181 0.0091 'International Tables Vol C Tables 4.2.6.8 and 6.1.1.4'
H H 0.0000 0.0000 'International Tables Vol C Tables 4.2.6.8 and 6.1.1.4'
N N 0.0311 0.0180 'International Tables Vol C Tables 4.2.6.8 and 6.1.1.4'
O O 0.0492 0.0322 'International Tables Vol C Tables 4.2.6.8 and 6.1.1.4'
F F 0.0727 0.0534 'International Tables Vol C Tables 4.2.6.8 and 6.1.1.4'

loop_
_geom_angle_atom_site_label_1
_geom_angle_atom_site_label_2
_geom_angle_atom_site_label_3
_geom_angle_site_symmetry_1
_geom_angle_site_symmetry_3
_geom_angle
_geom_angle_publ_flag
O2 C1 O1 . . 113.10(11) ?
O2 C1 C21 . . 108.73(11) ?
O1 C1 C21 . . 113.27(11) ?
O2 C1 C2 . . 108.86(11) ?
O1 C1 C2 . . 102.95(10) ?
C21 C1 C2 . . 109.72(11) ?
C1 O1 C3 . . 114.43(10) ?
C1 O2 H2 . . 108.5(14) ?
F1 C2 F2 . . 107.51(11) ?
F1 C2 F3 . . 107.69(11) ?
F2 C2 F3 . . 107.14(12) ?
F1 C2 C1 . . 112.22(11) ?
F2 C2 C1 . . 110.90(12) ?
F3 C2 C1 . . 111.15(11) ?
O1 C3 C11 . . 107.35(10) ?
O1 C3 H3A . . 110.2 ?
C11 C3 H3A . . 110.2 ?
O1 C3 H3B . . 110.2 ?
C11 C3 H3B . . 110.2 ?
H3A C3 H3B . . 108.5 ?
C12 C11 C16 . . 119.01(13) ?
C12 C11 C3 . . 120.69(13) ?
C16 C11 C3 . . 120.29(12) ?
C11 C12 C13 . . 120.46(14) ?
C11 C12 H12 . . 119.8 ?
C13 C12 H12 . . 119.8 ?
C14 C13 C12 . . 120.15(14) ?
C14 C13 H13 . . 119.9 ?
C12 C13 H13 . . 119.9 ?
C13 C14 C15 . . 119.67(14) ?
C13 C14 H14 . . 120.2 ?
C15 C14 H14 . . 120.2 ?
C16 C15 C14 . . 119.98(14) ?
C16 C15 H15 . . 120.0 ?
C14 C15 H15 . . 120.0 ?
C15 C16 C11 . . 120.73(13) ?
C15 C16 H16 . . 119.6 ?
C11 C16 H16 . . 119.6 ?
C22 C21 C26 . . 120.03(12) ?
C22 C21 C1 . . 119.66(12) ?
C26 C21 C1 . . 120.23(12) ?
C23 C22 C21 . . 120.30(13) ?
C23 C22 H22 . . 119.8 ?
C21 C22 H22 . . 119.8 ?
C24 C23 C22 . . 118.16(13) ?
C24 C23 H23 . . 120.9 ?
C22 C23 H23 . . 120.9 ?
C23 C24 C25 . . 123.01(13) ?
C23 C24 N1 . . 118.68(12) ?
C25 C24 N1 . . 118.31(12) ?
C24 C25 C26 . . 118.13(13) ?
C24 C25 H25 . . 120.9 ?
C26 C25 H25 . . 120.9 ?
C25 C26 C21 . . 120.34(13) ?
C25 C26 H26 . . 119.8 ?
C21 C26 H26 . . 119.8 ?
O4 N1 O3 . . 122.88(12) ?
O4 N1 C24 . . 118.60(12) ?
O3 N1 C24 . . 118.51(12) ?

loop_
_geom_bond_atom_site_label_1
_geom_bond_atom_site_label_2
_geom_bond_site_symmetry_2
_geom_bond_distance
_geom_bond_publ_flag
C1 O2 . 1.3932(17) ?
C1 O1 . 1.4068(16) ?
C1 C21 . 1.5252(18) ?
C1 C2 . 1.5429(19) ?
O1 C3 . 1.4491(16) ?
O2 H2 . 0.82(2) ?
C2 F1 . 1.3361(18) ?
C2 F2 . 1.3364(17) ?
C2 F3 . 1.3371(17) ?
C3 C11 . 1.500(2) ?
C3 H3A . 0.99 ?
C3 H3B . 0.99 ?
C11 C12 . 1.387(2) ?
C11 C16 . 1.392(2) ?
C12 C13 . 1.390(2) ?
C12 H12 . 0.95 ?
C13 C14 . 1.385(2) ?
C13 H13 . 0.95 ?
C14 C15 . 1.390(2) ?
C14 H14 . 0.95 ?
C15 C16 . 1.383(2) ?
C15 H15 . 0.95 ?
C16 H16 . 0.95 ?
C21 C22 . 1.3942(19) ?
C21 C26 . 1.3953(19) ?
C22 C23 . 1.386(2) ?
C22 H22 . 0.95 ?
C23 C24 . 1.384(2) ?
C23 H23 . 0.95 ?
C24 C25 . 1.384(2) ?
C24 N1 . 1.4672(18) ?
C25 C26 . 1.385(2) ?
C25 H25 . 0.95 ?
C26 H26 . 0.95 ?
N1 O4 . 1.2286(16) ?
N1 O3 . 1.2330(17) ?

loop_
_geom_hbond_atom_site_label_D
_geom_hbond_atom_site_label_H
_geom_hbond_atom_site_label_A
_geom_hbond_site_symmetry_A
_geom_hbond_distance_DH
_geom_hbond_distance_HA
_geom_hbond_distance_DA
_geom_hbond_angle_DHA
_geom_hbond_publ_flag
O2 H2 O3 1_565 0.82(2) 2.18(2) 2.9904(15) 169.6(19) ?

loop_
_geom_torsion_atom_site_label_1
_geom_torsion_atom_site_label_2
_geom_torsion_atom_site_label_3
_geom_torsion_atom_site_label_4
_geom_torsion_site_symmetry_1
_geom_torsion_site_symmetry_2
_geom_torsion_site_symmetry_3
_geom_torsion_site_symmetry_4
_geom_torsion
_geom_torsion_publ_flag
O2 C1 O1 C3 . . . . -51.21(15) ?
C21 C1 O1 C3 . . . . 73.08(14) ?
C2 C1 O1 C3 . . . . -168.51(10) ?
O2 C1 C2 F1 . . . . -174.40(11) ?
O1 C1 C2 F1 . . . . -54.14(14) ?
C21 C1 C2 F1 . . . . 66.72(14) ?
O2 C1 C2 F2 . . . . -54.14(15) ?
O1 C1 C2 F2 . . . . 66.12(14) ?
C21 C1 C2 F2 . . . . -173.02(11) ?
O2 C1 C2 F3 . . . . 64.94(14) ?
O1 C1 C2 F3 . . . . -174.80(11) ?
C21 C1 C2 F3 . . . . -53.94(15) ?
C1 O1 C3 C11 . . . . -169.21(11) ?
O1 C3 C11 C12 . . . . -105.24(14) ?
O1 C3 C11 C16 . . . . 73.71(15) ?
C16 C11 C12 C13 . . . . 0.1(2) ?
C3 C11 C12 C13 . . . . 179.07(13) ?
C11 C12 C13 C14 . . . . -0.4(2) ?
C12 C13 C14 C15 . . . . 0.3(2) ?
C13 C14 C15 C16 . . . . 0.0(2) ?
C14 C15 C16 C11 . . . . -0.3(2) ?
C12 C11 C16 C15 . . . . 0.2(2) ?
C3 C11 C16 C15 . . . . -178.74(12) ?
O2 C1 C21 C22 . . . . 156.42(11) ?
O1 C1 C21 C22 . . . . 29.79(17) ?
C2 C1 C21 C22 . . . . -84.62(15) ?
O2 C1 C21 C26 . . . . -26.90(16) ?
O1 C1 C21 C26 . . . . -153.54(12) ?
C2 C1 C21 C26 . . . . 92.06(14) ?
C26 C21 C22 C23 . . . . 1.58(19) ?
C1 C21 C22 C23 . . . . 178.26(12) ?
C21 C22 C23 C24 . . . . -1.71(19) ?
C22 C23 C24 C25 . . . . 0.7(2) ?
C22 C23 C24 N1 . . . . -178.77(11) ?
C23 C24 C25 C26 . . . . 0.5(2) ?
N1 C24 C25 C26 . . . . 179.97(12) ?
C24 C25 C26 C21 . . . . -0.7(2) ?
C22 C21 C26 C25 . . . . -0.3(2) ?
C1 C21 C26 C25 . . . . -177.00(12) ?
C23 C24 N1 O4 . . . . 164.32(12) ?
C25 C24 N1 O4 . . . . -15.13(18) ?
C23 C24 N1 O3 . . . . -15.77(18) ?
C25 C24 N1 O3 . . . . 164.77(12) ?
